data_4311146
loop_
_publ_author_name
'Ahmed A. Mohamed'
'Ibrahim Kani'
'Anna O. Ramirez'
'John P. Fackler'

_publ_contact_author_address
;
Laboratory for Molecular Structure and Bonding
Department of Chemistry
Texas A&M University
PO Box 30012
College Station
Texas 77842-3012
USA
;
_publ_contact_author_email fackler@mail.chem.tamu.edu
_publ_contact_author_fax (979)845-2373
_publ_contact_author_name 'John P. Fackler Jr'
_publ_contact_author_phone (979)845-0648
_publ_section_title
;
 Synthesis, Characterization, and Luminescent Properties of Dinuclear
 Gold(I) Xanthate Complexes: X-ray Structure of [Au2(nBu-xanthate)2]
;
_journal_name_full 'Inorganic Chemistry'
_journal_page_first 3833
_journal_page_last 3839
_journal_paper_doi 10.1021/ic0349858
_journal_volume 43
_journal_year 2004
_chemical_formula_moiety 'C10 H18 Au2 O2 S4'
_chemical_formula_sum 'C10 H18 Au2 O2 S4'
_chemical_formula_weight 692.46
_chemical_name_systematic
;
?
;
_space_group_IT_number 18
_symmetry_cell_setting orthorhombic
_symmetry_space_group_name_Hall 'P 2 2ab'
_symmetry_space_group_name_H-M 'P 21 21 2'
_atom_sites_solution_hydrogens geom
_atom_sites_solution_primary direct
_atom_sites_solution_secondary difmap
_audit_creation_method SHELXL-97
_cell_angle_alpha 90.00
_cell_angle_beta 90.00
_cell_angle_gamma 90.00
_cell_formula_units_Z 4
_cell_length_a 37.254(14)
_cell_length_b 7.287(3)
_cell_length_c 6.054(2)
_cell_measurement_temperature 110(2)
_cell_measurement_theta_max 25
_cell_measurement_theta_min 2.19
_cell_volume 1643.5(11)
_computing_cell_refinement 'SAINT (Bruker, 1999)'
_computing_data_collection 'SMART (Bruker, 2001)'
_computing_data_reduction SAINT
_computing_molecular_graphics 'Bruker SHELXTL (Siemens, 1996)'
_computing_publication_material 'SHELXL-97 (Sheldrick, 1997)'
_computing_structure_refinement 'SHELXL-97 (Sheldrick, 1997)'
_computing_structure_solution 'SHELXS-97 (Sheldrick, 1990)'
_diffrn_ambient_temperature 110(2)
_diffrn_measured_fraction_theta_full 0.975
_diffrn_measured_fraction_theta_max 0.975
_diffrn_radiation_monochromator graphite
_diffrn_radiation_source 'fine-focus sealed tube'
_diffrn_radiation_type MoK\a
_diffrn_radiation_wavelength 0.71073
_diffrn_reflns_av_R_equivalents 0.0955
_diffrn_reflns_av_sigmaI/netI 0.0933
_diffrn_reflns_limit_h_max 44
_diffrn_reflns_limit_h_min -44
_diffrn_reflns_limit_k_max 8
_diffrn_reflns_limit_k_min -8
_diffrn_reflns_limit_l_max 7
_diffrn_reflns_limit_l_min -5
_diffrn_reflns_number 8171
_diffrn_reflns_theta_full 25.00
_diffrn_reflns_theta_max 25.00
_diffrn_reflns_theta_min 2.19
_exptl_absorpt_coefficient_mu 18.332
_exptl_crystal_colour yellow
_exptl_crystal_density_diffrn 2.799
_exptl_crystal_density_method 'not measured'
_exptl_crystal_description Plates
_exptl_crystal_F_000 1264
_exptl_crystal_size_max 0.25
_exptl_crystal_size_mid 0.15
_exptl_crystal_size_min 0.08
_refine_diff_density_max 4.773
_refine_diff_density_min -5.097
_refine_diff_density_rms 0.575
_refine_ls_abs_structure_details 'Flack H D (1983), Acta Cryst. A39, 876-881'
_refine_ls_abs_structure_Flack 0.0(2)
_refine_ls_extinction_coef 0.0031(4)
_refine_ls_extinction_expression Fc^*^=kFc[1+0.001xFc^2^\l^3^/sin(2\q)]^-1/4^
_refine_ls_extinction_method SHELXL
_refine_ls_goodness_of_fit_ref 1.068
_refine_ls_hydrogen_treatment mixed
_refine_ls_matrix_type full
_refine_ls_number_parameters 167
_refine_ls_number_reflns 2792
_refine_ls_number_restraints 90
_refine_ls_restrained_S_all 1.060
_refine_ls_R_factor_all 0.0876
_refine_ls_R_factor_gt 0.0706
_refine_ls_shift/su_max 0.005
_refine_ls_shift/su_mean 0.001
_refine_ls_structure_factor_coef Fsqd
_refine_ls_weighting_details 'calc w=1/[\s^2^(Fo^2^)+(0.1095P)^2^+10.8363P] where P=(Fo^2^+2Fc^2^)/3'
_refine_ls_weighting_scheme calc
_refine_ls_wR_factor_gt 0.1772
_refine_ls_wR_factor_ref 0.1869
_reflns_number_gt 2178
_reflns_number_total 2792
_reflns_threshold_expression >2sigma(I)
_cod_data_source_file ic0349858si20030820_122253.cif
_cod_data_source_block global
_cod_depositor_comments
;
The following automatic conversions were performed:
'_symmetry_cell_setting' value 'Orthorhombic' changed to 'orthorhombic'
according to '/home/saulius/struct/CIF-dictionaries/cif_core.dic'
dictionary named 'cif_core.dic' version 2.4.1 from 2010-06-29.

Automatic conversion script
Id: cif_fix_enum 1527 2010-12-29 10:47:43Z saulius 
;
_cod_original_cell_volume 1643.4(11)
_cod_database_code 4311146

loop_
_symmetry_equiv_pos_as_xyz
'x, y, z'
'-x, -y, z'
'-x+1/2, y+1/2, -z'
'x+1/2, -y+1/2, -z'

loop_
_atom_site_label
_atom_site_type_symbol
_atom_site_fract_x
_atom_site_fract_y
_atom_site_fract_z
_atom_site_U_iso_or_equiv
_atom_site_adp_type
_atom_site_occupancy
_atom_site_symmetry_multiplicity
_atom_site_calc_flag
_atom_site_refinement_flags
_atom_site_disorder_assembly
_atom_site_disorder_group
Au1 Au 0.26061(3) 0.28599(14) 0.06522(16) 0.0215(4) Uani 1 1 d . . .
Au2 Au 0.24158(3) 0.07421(13) 0.44317(16) 0.0236(4) Uani 1 1 d . . .
S1 S 0.31987(19) 0.2941(10) 0.1659(12) 0.0208(14) Uani 1 1 d U . .
S2 S 0.20386(18) 0.2938(9) -0.0729(11) 0.0184(14) Uani 1 1 d U . .
S3 S 0.29884(18) 0.0674(9) 0.5800(11) 0.0190(14) Uani 1 1 d U . .
S4 S 0.18178(18) 0.0656(10) 0.3411(11) 0.0186(15) Uani 1 1 d U . .
O1 O 0.1411(5) 0.172(2) 0.050(3) 0.023(3) Uani 1 1 d U . .
O2 O 0.3620(5) 0.194(2) 0.460(3) 0.024(3) Uani 1 1 d U . .
C1 C 0.1749(7) 0.181(3) 0.100(5) 0.022(4) Uani 1 1 d U . .
C2 C 0.1287(7) 0.231(4) -0.170(5) 0.024(3) Uani 1 1 d U . .
H2A H 0.1452 0.1865 -0.2817 0.029 Uiso 1 1 calc R . .
H2B H 0.1283 0.3638 -0.1765 0.029 Uiso 1 1 calc R . .
C3 C 0.0919(7) 0.158(4) -0.214(5) 0.027(3) Uani 1 1 d U . .
H3A H 0.0929 0.0245 -0.2112 0.032 Uiso 1 1 calc R . .
H3B H 0.0761 0.1964 -0.0952 0.032 Uiso 1 1 calc R . .
C4 C 0.0764(7) 0.217(4) -0.427(5) 0.030(4) Uani 1 1 d U . .
H4A H 0.0932 0.1860 -0.5436 0.035 Uiso 1 1 calc R . .
H4B H 0.0743 0.3501 -0.4248 0.035 Uiso 1 1 calc R . .
C5 C 0.0395(7) 0.137(4) -0.487(5) 0.039(5) Uani 1 1 d U . .
H5A H 0.0386 0.0102 -0.4432 0.058 Uiso 1 1 calc R . .
H5B H 0.0360 0.1453 -0.6441 0.058 Uiso 1 1 calc R . .
H5C H 0.0210 0.2040 -0.4125 0.058 Uiso 1 1 calc R . .
C6 C 0.3269(7) 0.181(3) 0.405(4) 0.022(2) Uani 1 1 d U . .
C7 C 0.3734(7) 0.130(4) 0.682(5) 0.026(3) Uani 1 1 d U . .
H7A H 0.3745 -0.0026 0.6864 0.031 Uiso 1 1 calc R . .
H7B H 0.3569 0.1729 0.7945 0.031 Uiso 1 1 calc R . .
C8 C 0.4113(8) 0.214(4) 0.717(5) 0.029(3) Uani 1 1 d U . .
H8A H 0.4268 0.1842 0.5930 0.034 Uiso 1 1 calc R . .
H8B H 0.4097 0.3469 0.7278 0.034 Uiso 1 1 calc R . .
C9 C 0.4266(8) 0.133(4) 0.933(5) 0.032(4) Uani 1 1 d U . .
H9A H 0.4110 0.1646 1.0551 0.039 Uiso 1 1 calc R . .
H9B H 0.4275 0.0003 0.9212 0.039 Uiso 1 1 calc R . .
C10 C 0.4639(8) 0.206(4) 0.977(5) 0.041(5) Uani 1 1 d U . .
H10A H 0.4789 0.1832 0.8505 0.061 Uiso 1 1 calc R . .
H10B H 0.4738 0.1454 1.1035 0.061 Uiso 1 1 calc R . .
H10C H 0.4627 0.3356 1.0038 0.061 Uiso 1 1 calc R . .

loop_
_atom_site_aniso_label
_atom_site_aniso_U_11
_atom_site_aniso_U_22
_atom_site_aniso_U_33
_atom_site_aniso_U_23
_atom_site_aniso_U_13
_atom_site_aniso_U_12
Au1 0.0374(7) 0.0082(5) 0.0189(5) 0.0016(4) 0.0138(7) -0.0023(4)
Au2 0.0408(7) 0.0087(5) 0.0213(5) 0.0017(4) 0.0150(7) -0.0018(5)
S1 0.031(3) 0.012(3) 0.020(3) 0.002(2) 0.010(3) 0.000(2)
S2 0.032(3) 0.006(2) 0.017(3) 0.003(3) 0.009(3) -0.003(2)
S3 0.024(3) 0.016(3) 0.017(3) -0.002(3) 0.001(3) -0.003(2)
S4 0.022(3) 0.017(3) 0.017(3) 0.008(3) 0.010(3) 0.000(3)
O1 0.029(7) 0.009(6) 0.031(6) 0.004(6) 0.013(6) 0.001(5)
O2 0.035(5) 0.015(5) 0.022(5) 0.002(5) 0.013(5) 0.002(5)
C1 0.028(7) 0.006(7) 0.030(8) 0.001(7) 0.013(7) 0.004(6)
C2 0.028(7) 0.011(6) 0.033(7) 0.005(6) 0.013(6) -0.002(6)
C3 0.029(7) 0.015(7) 0.037(7) 0.004(6) 0.012(7) -0.001(6)
C4 0.030(8) 0.019(7) 0.040(8) 0.005(7) 0.011(7) -0.002(7)
C5 0.032(10) 0.034(10) 0.050(11) 0.006(10) 0.010(10) 0.001(10)
C6 0.033(5) 0.013(5) 0.020(5) 0.002(4) 0.011(5) 0.002(4)
C7 0.037(6) 0.016(6) 0.025(6) 0.006(6) 0.012(6) 0.001(6)
C8 0.039(7) 0.018(7) 0.028(6) 0.007(6) 0.010(6) 0.000(6)
C9 0.042(8) 0.022(7) 0.032(7) 0.007(7) 0.009(7) 0.002(7)
C10 0.049(11) 0.032(10) 0.042(10) 0.008(10) 0.007(10) 0.005(10)

loop_
_atom_type_symbol
_atom_type_description
_atom_type_scat_dispersion_real
_atom_type_scat_dispersion_imag
_atom_type_scat_source
C C 0.0033 0.0016 'International Tables Vol C Tables 4.2.6.8 and 6.1.1.4'
H H 0.0000 0.0000 'International Tables Vol C Tables 4.2.6.8 and 6.1.1.4'
O O 0.0106 0.0060 'International Tables Vol C Tables 4.2.6.8 and 6.1.1.4'
S S 0.1246 0.1234 'International Tables Vol C Tables 4.2.6.8 and 6.1.1.4'
Au Au -2.0133 8.8022 'International Tables Vol C Tables 4.2.6.8 and 6.1.1.4'

loop_
_geom_angle_atom_site_label_1
_geom_angle_atom_site_label_2
_geom_angle_atom_site_label_3
_geom_angle
_geom_angle_site_symmetry_1
_geom_angle_site_symmetry_3
_geom_angle_publ_flag
S2 Au1 S1 173.2(2) . . ?
S2 Au1 Au2 94.44(16) . . ?
S1 Au1 Au2 92.30(18) . . ?
S3 Au2 S4 173.6(2) . . ?
S3 Au2 Au1 94.04(17) . . ?
S4 Au2 Au1 92.29(16) . . ?
C6 S1 Au1 111.4(10) . . ?
C1 S2 Au1 110.4(10) . . ?
C6 S3 Au2 109.7(10) . . ?
C1 S4 Au2 111.1(10) . . ?
C1 O1 C2 120(2) . . ?
C6 O2 C7 119(2) . . ?
O1 C1 S4 108.5(19) . . ?
O1 C1 S2 120(2) . . ?
S4 C1 S2 131.7(17) . . ?
O1 C2 C3 110(2) . . ?
C4 C3 C2 114(2) . . ?
C3 C4 C5 116(2) . . ?
O2 C6 S1 109.0(18) . . ?
O2 C6 S3 118.4(19) . . ?
S1 C6 S3 132.6(18) . . ?
O2 C7 C8 105(2) . . ?
C9 C8 C7 107(2) . . ?
C10 C9 C8 111(2) . . ?

loop_
_geom_bond_atom_site_label_1
_geom_bond_atom_site_label_2
_geom_bond_distance
_geom_bond_site_symmetry_2
_geom_bond_publ_flag
Au1 S2 2.274(7) . ?
Au1 S1 2.291(7) . ?
Au1 Au2 2.8494(15) . ?
Au2 S3 2.289(7) . ?
Au2 S4 2.312(7) . ?
S1 C6 1.69(3) . ?
S2 C1 1.71(3) . ?
S3 C6 1.70(3) . ?
S4 C1 1.71(3) . ?
O1 C1 1.30(3) . ?
O1 C2 1.47(3) . ?
O2 C6 1.35(3) . ?
O2 C7 1.48(3) . ?
C2 C3 1.49(4) . ?
C3 C4 1.48(4) . ?
C4 C5 1.54(4) . ?
C7 C8 1.55(4) . ?
C8 C9 1.55(4) . ?
C9 C10 1.51(4) . ?
